data_1528867
loop_
_publ_author_name
'Shannon, J.'
'Katz, L.'

_publ_section_title
;
 The structures of the reduced and oxidized forms of barium silicon
 tantalum oxide Ba3 Si4 Ta6 O23 and Ba3 Si4 Ta6 O26
;
_journal_name_full 'Journal of Solid State Chemistry'
_journal_page_first 399
_journal_page_last 408
_journal_volume 1
_journal_year 1970
_chemical_formula_sum 'Ba3 O26 Si4 Ta6'
_chemical_name_systematic 'Ba3 Si4 Ta6 O26'
_space_group_IT_number 189
_symmetry_space_group_name_Hall 'P -6 -2'
_symmetry_space_group_name_H-M 'P -6 2 m'
_cell_angle_alpha 90
_cell_angle_beta 90
_cell_angle_gamma 120
_cell_formula_units_Z 1
_cell_length_a 8.99
_cell_length_b 8.99
_cell_length_c 7.79
_cell_volume 545.240
_citation_journal_id_ASTM JSSCBI
_cod_data_source_file Shannon_JSSCBI_1970_1927.cif
_cod_data_source_block Ba3O26Si4Ta6
_cod_original_cell_volume 545.2397
_cod_database_code 1528867

loop_
_symmetry_equiv_pos_as_xyz
x,y,z
-x+y,-x,-z
-y,x-y,z
x,y,-z
-x+y,-x,z
-y,x-y,-z
y,x,z
x-y,-y,-z
-x,-x+y,z
y,x,-z
x-y,-y,z
-x,-x+y,-z

loop_
_atom_site_label
_atom_site_type_symbol
_atom_site_fract_x
_atom_site_fract_y
_atom_site_fract_z
_atom_site_occupancy
_atom_site_U_iso_or_equiv
O2 O-2 0.2767 0 0 1 0.0
Ba1 Ba+2 0.6022 0 0.5 1 0.0
Ta1 Ta+5 0.2379 0 0.2452 1 0.0
O3 O-2 0.8332 0 0.211 1 0.0
O4 O-2 0.4881 0.1809 0.2903 1 0.0
Si1 Si+4 0.3333 0.6667 0.2137 1 0.0
O5 O-2 0.222 0 0.5 1 0.0
O1 O-2 0.3333 0.6667 0 1 0.0
